data_4079079
loop_
_publ_author_name
'Namura, Kyo'
'Ohashi, Masato'
'Suzuki, Hiroharu'

_publ_section_title
;
 Synthesis and Structure of a Mixed-Ligand Dinuclear Ruthenium Trihydrido
 Complex Supported by Cn* and Cp* Ligands (Cn* =
 1,4,7-Trimethyl-1,4,7-triazacyclononane, Cp* = \h5-C5Me5): Enhancement of
 Reactivity toward CO2by Introduction of the Cn* Ligand
;
_journal_issue 17
_journal_name_full Organometallics
_journal_page_first 5979
_journal_paper_doi 10.1021/om3004674
_journal_volume 31
_journal_year 2012
_chemical_formula_sum 'C21 H39 N3 O4 Ru2'
_chemical_formula_weight 599.69
_chemical_name_systematic
; 
 ? 
;
_space_group_IT_number 14
_symmetry_cell_setting monoclinic
_symmetry_space_group_name_Hall '-P 2yab'
_symmetry_space_group_name_H-M 'P 1 21/a 1'
_atom_sites_solution_hydrogens geom
_atom_sites_solution_primary direct
_atom_sites_solution_secondary difmap
_audit_creation_method SHELXL-97
_cell_angle_alpha 90.00
_cell_angle_beta 106.6590(12)
_cell_angle_gamma 90.00
_cell_formula_units_Z 8
_cell_length_a 17.2728(7)
_cell_length_b 15.6204(6)
_cell_length_c 18.6939(6)
_cell_measurement_reflns_used 36260
_cell_measurement_temperature 193(2)
_cell_measurement_theta_max 27.47
_cell_measurement_theta_min 2.99
_cell_volume 4832.1(3)
_computing_cell_refinement PROCESS-AUTO
_computing_data_collection 'PROCESS-AUTO (Rigaku, 1998)'
_computing_data_reduction 'SHELXS-97 (Sheldrick, 1990)'
_computing_molecular_graphics 'ORTEX (P.McArdle, 1995)'
_computing_publication_material SHELXL-97
_computing_structure_refinement 'SHELXL-97 (Sheldrick, 1997)'
_computing_structure_solution SHELXS-97
_diffrn_ambient_temperature 193(2)
_diffrn_detector_area_resol_mean 10
_diffrn_measured_fraction_theta_full 0.984
_diffrn_measured_fraction_theta_max 0.984
_diffrn_measurement_device_type 'Rigaku R-AXIS RAPID Imaging Plate'
_diffrn_measurement_method \w
_diffrn_radiation_monochromator graphite
_diffrn_radiation_source 'Rigaku Rotating Anode ultraX18'
_diffrn_radiation_type MoK\a
_diffrn_radiation_wavelength 0.71069
_diffrn_reflns_av_R_equivalents 0.0651
_diffrn_reflns_av_sigmaI/netI 0.0696
_diffrn_reflns_limit_h_max 22
_diffrn_reflns_limit_h_min -22
_diffrn_reflns_limit_k_max 20
_diffrn_reflns_limit_k_min -19
_diffrn_reflns_limit_l_max 24
_diffrn_reflns_limit_l_min -23
_diffrn_reflns_number 36260
_diffrn_reflns_theta_full 27.47
_diffrn_reflns_theta_max 27.47
_diffrn_reflns_theta_min 2.99
_exptl_absorpt_coefficient_mu 1.281
_exptl_absorpt_correction_T_max 1.0000
_exptl_absorpt_correction_T_min 0.7260
_exptl_absorpt_correction_type empirical
_exptl_crystal_colour yellow
_exptl_crystal_density_diffrn 1.649
_exptl_crystal_density_meas ?
_exptl_crystal_density_method 'not measured'
_exptl_crystal_description platelet
_exptl_crystal_F_000 2448
_exptl_crystal_size_max 0.200
_exptl_crystal_size_mid 0.120
_exptl_crystal_size_min 0.060
_refine_diff_density_max 4.025
_refine_diff_density_min -1.441
_refine_diff_density_rms 0.163
_refine_ls_extinction_method none
_refine_ls_goodness_of_fit_ref 1.073
_refine_ls_hydrogen_treatment refall
_refine_ls_matrix_type full
_refine_ls_number_parameters 558
_refine_ls_number_reflns 10920
_refine_ls_number_restraints 0
_refine_ls_restrained_S_all 1.073
_refine_ls_R_factor_all 0.0867
_refine_ls_R_factor_gt 0.0534
_refine_ls_shift/su_max 0.000
_refine_ls_shift/su_mean 0.000
_refine_ls_structure_factor_coef Fsqd
_refine_ls_weighting_details 'calc w=1/[\s^2^(Fo^2^)+(0.0666P)^2^+10.9099P] where P=(Fo^2^+2Fc^2^)/3'
_refine_ls_weighting_scheme calc
_refine_ls_wR_factor_gt 0.1324
_refine_ls_wR_factor_ref 0.1608
_reflns_number_gt 7370
_reflns_number_total 11344
_reflns_threshold_expression >2sigma(I)
_cod_data_source_file om3004674_si_002.cif
_cod_data_source_block complex4
_cod_depositor_comments
;
The following automatic conversions were performed:

'_symmetry_cell_setting' value 'Monoclinic' changed to 'monoclinic'
according to /home/saulius/struct/CIF-dictionaries/cif_core.dic
dictionary named 'cif_core.dic' version 2.4.2 from
2011-04-26.

'_exptl_absorpt_correction_type' value 'Empirical'
changed to 'empirical' according to
/home/saulius/struct/CIF-dictionaries/cif_core.dic dictionary named
'cif_core.dic' version 2.4.2 from 2011-04-26.

Automatic conversion script
Id: cif_fix_values 1891 2012-01-12 08:04:46Z andrius 

The following automatic conversions were performed:

'_exptl_crystal_density_meas' value 'not measured' was changed to '?'
- the value is perceived as not measured.

Automatic conversion script
Id: cif_fix_values 3008 2015-01-20 13:52:24Z robertas 
;
_cod_original_sg_symbol_H-M P21/a
_cod_database_code 4079079

loop_
_symmetry_equiv_pos_as_xyz
'x, y, z'
'x+1/2, -y+1/2, z'
'-x, -y, -z'
'-x-1/2, y-1/2, -z'

loop_
_atom_site_label
_atom_site_type_symbol
_atom_site_fract_x
_atom_site_fract_y
_atom_site_fract_z
_atom_site_U_iso_or_equiv
_atom_site_adp_type
_atom_site_occupancy
_atom_site_symmetry_multiplicity
_atom_site_calc_flag
_atom_site_refinement_flags
_atom_site_disorder_assembly
_atom_site_disorder_group
Ru4 Ru 0.17352(2) 0.29542(3) 0.43165(2) 0.02076(12) Uani 1 1 d . B .
Ru1 Ru -0.17807(2) 0.44214(3) 0.07236(2) 0.02486(12) Uani 1 1 d . A .
Ru2 Ru -0.31933(3) 0.46583(3) -0.07127(2) 0.02571(13) Uani 1 1 d . A .
Ru3 Ru 0.30871(3) 0.32186(3) 0.57914(3) 0.03314(14) Uani 1 1 d . B .
N1 N -0.0818(3) 0.4604(3) 0.1746(3) 0.0451(13) Uani 1 1 d . A .
N2 N -0.2066(3) 0.3380(4) 0.1304(3) 0.0490(15) Uani 1 1 d . . .
N3 N -0.0965(3) 0.3555(4) 0.0480(3) 0.0514(15) Uani 1 1 d . . .
N4 N 0.4031(4) 0.3057(3) 0.6828(3) 0.0549(17) Uani 1 1 d . B .
N5 N 0.3853(4) 0.4188(4) 0.5602(3) 0.0595(17) Uani 1 1 d . . .
N6 N 0.2695(4) 0.4173(4) 0.6394(3) 0.066(2) Uani 1 1 d . . .
O1 O -0.1338(3) 0.5482(3) 0.0267(3) 0.0460(11) Uani 1 1 d . . .
O2 O -0.2326(3) 0.5643(3) -0.0803(2) 0.0428(11) Uani 1 1 d . . .
O3 O -0.2505(3) 0.5286(3) 0.1134(2) 0.0446(11) Uani 1 1 d . . .
O4 O -0.3442(3) 0.5586(3) 0.0073(2) 0.0389(10) Uani 1 1 d . . .
O5 O 0.2429(3) 0.2249(3) 0.6140(2) 0.0569(13) Uani 1 1 d . . .
O6 O 0.1505(3) 0.1968(3) 0.5057(2) 0.0450(11) Uani 1 1 d . . .
O7 O 0.3623(3) 0.2257(3) 0.5312(3) 0.0504(12) Uani 1 1 d . . .
O8 O 0.2664(3) 0.2053(3) 0.4222(2) 0.0420(11) Uani 1 1 d . . .
C1 C -0.1689(4) 0.5847(4) -0.0337(3) 0.0373(14) Uani 1 1 d . A .
C2 C -0.3100(4) 0.5679(4) 0.0741(3) 0.0361(14) Uani 1 1 d . A .
C22 C 0.1853(4) 0.1844(4) 0.5721(4) 0.0432(15) Uani 1 1 d . B .
C23 C 0.3314(4) 0.1899(4) 0.4695(4) 0.0395(15) Uani 1 1 d . B .
C3 C -0.1032(6) 0.4075(5) 0.2320(4) 0.073(3) Uani 1 1 d . . .
C4 C -0.1795(8) 0.3743(10) 0.2158(7) 0.049(4) Uiso 0.56(2) 1 d P A 1
C5 C -0.1656(9) 0.2603(10) 0.1250(10) 0.058(4) Uiso 0.56(2) 1 d P A 1
C7 C -0.0180(9) 0.3579(11) 0.1106(9) 0.058(4) Uiso 0.56(2) 1 d P A 1
C4B C -0.1552(10) 0.3321(12) 0.2048(9) 0.050(5) Uiso 0.44(2) 1 d P A 2
C5B C -0.1829(11) 0.2549(12) 0.0823(12) 0.052(5) Uiso 0.44(2) 1 d P A 2
C7B C -0.0105(11) 0.3935(14) 0.0891(11) 0.056(5) Uiso 0.44(2) 1 d P A 2
C6 C -0.1251(8) 0.2679(5) 0.0584(6) 0.098(4) Uani 1 1 d . A .
C8 C -0.0069(5) 0.4271(8) 0.1588(6) 0.100(4) Uani 1 1 d . . .
C9 C -0.0704(5) 0.5504(5) 0.2001(4) 0.071(3) Uani 1 1 d . . .
H9A H -0.0565 0.5854 0.1621 0.106 Uiso 1 1 calc R A .
H9B H -0.0266 0.5535 0.2470 0.106 Uiso 1 1 calc R . .
H9C H -0.1205 0.5718 0.2083 0.106 Uiso 1 1 calc R . .
C10 C -0.2941(4) 0.3281(5) 0.1188(4) 0.060(2) Uani 1 1 d . A .
H10A H -0.3040 0.2780 0.1464 0.090 Uiso 1 1 calc R . .
H10B H -0.3212 0.3205 0.0655 0.090 Uiso 1 1 calc R . .
H10C H -0.3153 0.3794 0.1369 0.090 Uiso 1 1 calc R . .
C11 C -0.0919(5) 0.3645(6) -0.0298(5) 0.079(3) Uani 1 1 d . A .
H11A H -0.0804 0.4242 -0.0391 0.118 Uiso 1 1 calc R . .
H11B H -0.1435 0.3474 -0.0648 0.118 Uiso 1 1 calc R . .
H11C H -0.0487 0.3277 -0.0369 0.118 Uiso 1 1 calc R . .
C12 C -0.3940(3) 0.4883(4) -0.1830(3) 0.0306(12) Uani 1 1 d . . .
C13 C -0.3395(4) 0.4175(4) -0.1806(3) 0.0376(14) Uani 1 1 d . A .
C14 C -0.3579(4) 0.3522(4) -0.1334(3) 0.0418(15) Uani 1 1 d . . .
C15 C -0.4213(4) 0.3833(4) -0.1049(3) 0.0359(13) Uani 1 1 d . A .
C16 C -0.4427(3) 0.4677(4) -0.1353(3) 0.0331(13) Uani 1 1 d . A .
C17 C -0.3964(4) 0.5683(4) -0.2275(3) 0.0390(14) Uani 1 1 d . A .
H17A H -0.3417 0.5919 -0.2171 0.059 Uiso 1 1 calc R . .
H17B H -0.4317 0.6103 -0.2137 0.059 Uiso 1 1 calc R . .
H17C H -0.4172 0.5551 -0.2808 0.059 Uiso 1 1 calc R . .
C18 C -0.2796(5) 0.4110(5) -0.2249(4) 0.0564(19) Uani 1 1 d . . .
H18A H -0.2457 0.3602 -0.2090 0.085 Uiso 1 1 calc R A .
H18B H -0.2454 0.4623 -0.2165 0.085 Uiso 1 1 calc R . .
H18C H -0.3085 0.4063 -0.2782 0.085 Uiso 1 1 calc R . .
C19 C -0.3222(5) 0.2638(4) -0.1242(4) 0.063(2) Uani 1 1 d . A .
H19A H -0.3250 0.2396 -0.0767 0.095 Uiso 1 1 calc R . .
H19B H -0.2656 0.2668 -0.1245 0.095 Uiso 1 1 calc R . .
H19C H -0.3526 0.2274 -0.1654 0.095 Uiso 1 1 calc R . .
C20 C -0.4649(4) 0.3317(5) -0.0599(4) 0.056(2) Uani 1 1 d . . .
H20A H -0.4840 0.3701 -0.0271 0.085 Uiso 1 1 calc R A .
H20B H -0.4279 0.2893 -0.0297 0.085 Uiso 1 1 calc R . .
H20C H -0.5112 0.3024 -0.0939 0.085 Uiso 1 1 calc R . .
C21 C -0.5066(4) 0.5242(5) -0.1194(3) 0.0439(15) Uani 1 1 d . . .
H21A H -0.5084 0.5147 -0.0681 0.066 Uiso 1 1 calc R A .
H21B H -0.5593 0.5104 -0.1543 0.066 Uiso 1 1 calc R . .
H21C H -0.4936 0.5844 -0.1256 0.066 Uiso 1 1 calc R . .
C24 C 0.4744(5) 0.3565(6) 0.6773(5) 0.077(3) Uani 1 1 d . . .
C25 C 0.4588(18) 0.419(2) 0.6262(17) 0.074(9) Uiso 0.331(18) 1 d P B 1
C26 C 0.3284(13) 0.5047(12) 0.5815(10) 0.030(5) Uiso 0.331(18) 1 d P B 1
C27 C 0.2849(16) 0.4950(19) 0.6367(17) 0.067(8) Uiso 0.331(18) 1 d P B 1
C28 C 0.2947(15) 0.3872(16) 0.7270(12) 0.053(7) Uiso 0.331(18) 1 d P B 1
C25B C 0.4735(7) 0.3821(9) 0.5988(7) 0.058(4) Uiso 0.669(18) 1 d P B 2
C26B C 0.3737(9) 0.5005(8) 0.5859(6) 0.057(3) Uiso 0.669(18) 1 d P B 2
C27B C 0.2899(8) 0.5020(8) 0.5975(8) 0.056(3) Uiso 0.669(18) 1 d P B 2
C28B C 0.3259(8) 0.4233(9) 0.7163(7) 0.061(4) Uiso 0.669(18) 1 d P B 2
C29 C 0.3674(6) 0.3414(6) 0.7405(4) 0.077(3) Uani 1 1 d . . .
C30 C 0.4261(6) 0.2154(5) 0.6999(5) 0.083(3) Uani 1 1 d . . .
H30A H 0.3785 0.1825 0.7022 0.124 Uiso 1 1 calc R B .
H30B H 0.4676 0.2119 0.7482 0.124 Uiso 1 1 calc R . .
H30C H 0.4474 0.1918 0.6609 0.124 Uiso 1 1 calc R . .
C31 C 0.3870(5) 0.4245(6) 0.4820(5) 0.070(2) Uani 1 1 d . B .
H31A H 0.4262 0.4681 0.4777 0.105 Uiso 1 1 calc R . .
H31B H 0.3332 0.4401 0.4501 0.105 Uiso 1 1 calc R . .
H31C H 0.4027 0.3689 0.4661 0.105 Uiso 1 1 calc R . .
C32 C 0.1824(5) 0.4132(7) 0.6317(4) 0.085(3) Uani 1 1 d . B .
H32A H 0.1669 0.4623 0.6573 0.127 Uiso 1 1 calc R . .
H32B H 0.1703 0.3600 0.6541 0.127 Uiso 1 1 calc R . .
H32C H 0.1521 0.4146 0.5787 0.127 Uiso 1 1 calc R . .
C33 C 0.0506(3) 0.2901(4) 0.3670(3) 0.0300(12) Uani 1 1 d . . .
C34 C 0.0698(3) 0.3750(4) 0.3979(3) 0.0305(12) Uani 1 1 d . B .
C35 C 0.1324(4) 0.4083(4) 0.3688(3) 0.0326(12) Uani 1 1 d . . .
C36 C 0.1529(3) 0.3447(4) 0.3226(3) 0.0277(11) Uani 1 1 d . B .
C37 C 0.1002(3) 0.2711(3) 0.3200(3) 0.0247(11) Uani 1 1 d . B .
C38 C -0.0117(3) 0.2324(4) 0.3841(3) 0.0403(14) Uani 1 1 d . B .
H38A H -0.0050 0.2328 0.4380 0.060 Uiso 1 1 calc R . .
H38B H -0.0046 0.1739 0.3681 0.060 Uiso 1 1 calc R . .
H38C H -0.0659 0.2528 0.3575 0.060 Uiso 1 1 calc R . .
C39 C 0.0258(4) 0.4240(5) 0.4436(3) 0.0464(17) Uani 1 1 d . . .
H39A H 0.0118 0.3852 0.4792 0.070 Uiso 1 1 calc R B .
H39B H -0.0237 0.4488 0.4105 0.070 Uiso 1 1 calc R . .
H39C H 0.0606 0.4700 0.4709 0.070 Uiso 1 1 calc R . .
C40 C 0.1638(4) 0.4979(4) 0.3779(4) 0.0451(16) Uani 1 1 d . B .
H40A H 0.1652 0.5190 0.4276 0.068 Uiso 1 1 calc R . .
H40B H 0.1284 0.5345 0.3397 0.068 Uiso 1 1 calc R . .
H40C H 0.2186 0.4989 0.3724 0.068 Uiso 1 1 calc R . .
C41 C 0.2145(4) 0.3525(4) 0.2814(3) 0.0449(15) Uani 1 1 d . . .
H41A H 0.2434 0.2981 0.2838 0.067 Uiso 1 1 calc R B .
H41B H 0.2531 0.3978 0.3040 0.067 Uiso 1 1 calc R . .
H41C H 0.1878 0.3669 0.2291 0.067 Uiso 1 1 calc R . .
C42 C 0.0997(4) 0.1914(4) 0.2756(3) 0.0336(13) Uani 1 1 d . . .
H42A H 0.1551 0.1700 0.2851 0.050 Uiso 1 1 calc R B .
H42B H 0.0774 0.2041 0.2223 0.050 Uiso 1 1 calc R . .
H42C H 0.0664 0.1478 0.2902 0.050 Uiso 1 1 calc R . .
H1A H -0.1562 0.6445 -0.0436 0.09(3) Uiso 1 1 d R . .
H2A H -0.3292 0.6259 0.0990 0.06(2) Uiso 1 1 d R . .
H22A H 0.1635 0.1368 0.6022 0.06(2) Uiso 1 1 d R . .
H23A H 0.3673 0.1538 0.4591 0.07(2) Uiso 1 1 d R . .
H1 H -0.2255 0.4103 0.0064 0.10(3) Uiso 1 1 d R . .
H2 H 0.2618 0.3464 0.5076 0.10(3) Uiso 1 1 d R . .

loop_
_atom_site_aniso_label
_atom_site_aniso_U_11
_atom_site_aniso_U_22
_atom_site_aniso_U_33
_atom_site_aniso_U_23
_atom_site_aniso_U_13
_atom_site_aniso_U_12
Ru4 0.0212(2) 0.0185(2) 0.0202(2) -0.00164(15) 0.00214(16) 0.00087(15)
Ru1 0.0232(2) 0.0181(2) 0.0288(2) 0.00233(16) 0.00023(18) 0.00077(15)
Ru2 0.0302(2) 0.0223(2) 0.0219(2) 0.00193(16) 0.00300(18) -0.00294(17)
Ru3 0.0337(3) 0.0245(3) 0.0309(2) -0.00300(19) -0.00727(19) 0.0011(2)
N1 0.036(3) 0.032(3) 0.052(3) -0.002(2) -0.013(2) -0.003(2)
N2 0.042(3) 0.049(4) 0.045(3) 0.022(3) -0.005(3) -0.010(3)
N3 0.047(3) 0.045(3) 0.062(4) -0.001(3) 0.014(3) 0.021(3)
N4 0.057(4) 0.028(3) 0.056(4) -0.003(2) -0.022(3) 0.005(3)
N5 0.053(4) 0.038(3) 0.066(4) 0.007(3) -0.018(3) -0.021(3)
N6 0.081(5) 0.059(4) 0.041(3) -0.025(3) -0.009(3) 0.026(4)
O1 0.033(2) 0.039(3) 0.058(3) 0.016(2) 0.002(2) -0.0103(19)
O2 0.049(3) 0.034(3) 0.039(2) 0.0117(18) 0.003(2) -0.012(2)
O3 0.043(3) 0.051(3) 0.032(2) -0.008(2) -0.0020(19) 0.014(2)
O4 0.040(2) 0.040(3) 0.030(2) -0.0083(18) -0.0002(19) 0.0135(19)
O5 0.066(3) 0.054(3) 0.035(2) 0.014(2) -0.011(2) -0.014(3)
O6 0.044(3) 0.045(3) 0.038(2) 0.0115(19) -0.001(2) -0.011(2)
O7 0.034(2) 0.039(3) 0.064(3) -0.013(2) -0.010(2) 0.010(2)
O8 0.036(2) 0.035(2) 0.049(3) -0.0139(19) 0.003(2) 0.0180(18)
C1 0.042(4) 0.026(3) 0.045(3) 0.009(3) 0.015(3) -0.007(3)
C2 0.034(3) 0.040(4) 0.034(3) -0.007(3) 0.007(3) 0.003(3)
C22 0.045(4) 0.048(4) 0.038(3) 0.010(3) 0.013(3) -0.011(3)
C23 0.028(3) 0.032(3) 0.056(4) -0.012(3) 0.009(3) 0.006(3)
C3 0.117(8) 0.053(5) 0.042(4) 0.002(4) 0.011(4) -0.028(5)
C6 0.186(12) 0.023(4) 0.095(7) -0.008(4) 0.056(8) 0.011(5)
C8 0.027(4) 0.143(10) 0.112(8) -0.044(7) -0.011(5) 0.010(5)
C9 0.081(6) 0.035(4) 0.063(5) -0.001(3) -0.030(4) -0.016(4)
C10 0.051(4) 0.076(6) 0.048(4) 0.020(4) 0.007(3) -0.029(4)
C11 0.082(6) 0.087(7) 0.086(6) 0.007(5) 0.054(5) 0.042(5)
C12 0.037(3) 0.030(3) 0.020(2) 0.002(2) -0.001(2) -0.003(2)
C13 0.055(4) 0.029(3) 0.026(3) -0.006(2) 0.007(3) 0.000(3)
C14 0.057(4) 0.028(3) 0.033(3) 0.000(3) 0.000(3) -0.001(3)
C15 0.040(3) 0.033(3) 0.029(3) 0.002(2) -0.001(3) -0.014(3)
C16 0.028(3) 0.034(3) 0.031(3) -0.002(2) -0.001(2) -0.011(2)
C17 0.046(4) 0.035(3) 0.031(3) 0.009(2) 0.003(3) -0.006(3)
C18 0.071(5) 0.064(5) 0.037(3) -0.005(3) 0.020(4) 0.015(4)
C19 0.086(6) 0.027(4) 0.062(5) -0.001(3) -0.005(4) -0.008(4)
C20 0.054(4) 0.061(5) 0.042(4) 0.014(3) -0.006(3) -0.032(4)
C21 0.034(3) 0.054(4) 0.041(3) 0.002(3) 0.006(3) -0.004(3)
C24 0.047(5) 0.074(6) 0.089(6) 0.009(5) -0.016(4) -0.007(4)
C29 0.110(7) 0.076(6) 0.034(4) 0.002(4) 0.002(4) 0.037(6)
C30 0.098(7) 0.036(4) 0.072(5) -0.005(4) -0.044(5) 0.015(4)
C31 0.052(5) 0.073(6) 0.086(6) 0.014(5) 0.021(4) -0.020(4)
C32 0.073(6) 0.125(9) 0.054(5) -0.025(5) 0.014(4) 0.040(6)
C33 0.024(3) 0.034(3) 0.028(3) 0.002(2) 0.001(2) 0.002(2)
C34 0.025(3) 0.033(3) 0.031(3) -0.002(2) 0.006(2) 0.012(2)
C35 0.039(3) 0.023(3) 0.028(3) 0.002(2) -0.002(2) 0.001(2)
C36 0.028(3) 0.034(3) 0.020(2) 0.002(2) 0.005(2) -0.001(2)
C37 0.029(3) 0.023(3) 0.021(2) -0.001(2) 0.005(2) 0.000(2)
C38 0.028(3) 0.052(4) 0.040(3) 0.000(3) 0.008(3) -0.006(3)
C39 0.035(3) 0.056(4) 0.044(4) -0.021(3) 0.004(3) 0.017(3)
C40 0.053(4) 0.023(3) 0.047(4) -0.004(3) -0.004(3) -0.003(3)
C41 0.050(4) 0.046(4) 0.042(3) 0.004(3) 0.018(3) -0.007(3)
C42 0.039(3) 0.032(3) 0.026(3) -0.003(2) 0.003(2) 0.005(2)

loop_
_atom_type_symbol
_atom_type_description
_atom_type_scat_dispersion_real
_atom_type_scat_dispersion_imag
_atom_type_scat_source
C C 0.0033 0.0016 'International Tables Vol C Tables 4.2.6.8 and 6.1.1.4'
H H 0.0000 0.0000 'International Tables Vol C Tables 4.2.6.8 and 6.1.1.4'
N N 0.0061 0.0033 'International Tables Vol C Tables 4.2.6.8 and 6.1.1.4'
Ru Ru -1.2594 0.8363 'International Tables Vol C Tables 4.2.6.8 and 6.1.1.4'
O O 0.0106 0.0060 'International Tables Vol C Tables 4.2.6.8 and 6.1.1.4'

loop_
_geom_angle_atom_site_label_1
_geom_angle_atom_site_label_2
_geom_angle_atom_site_label_3
_geom_angle
C36 Ru4 C33 66.4(2)
C36 Ru4 C34 66.8(2)
C33 Ru4 C34 39.8(2)
C36 Ru4 C35 39.4(2)
C33 Ru4 C35 66.2(2)
C34 Ru4 C35 39.6(2)
C36 Ru4 C37 40.1(2)
C33 Ru4 C37 39.0(2)
C34 Ru4 C37 66.5(2)
C35 Ru4 C37 66.3(2)
C36 Ru4 O8 94.67(19)
C33 Ru4 O8 124.66(19)
C34 Ru4 O8 158.85(18)
C35 Ru4 O8 128.9(2)
C37 Ru4 O8 92.88(18)
C36 Ru4 O6 149.16(19)
C33 Ru4 O6 89.95(19)
C34 Ru4 O6 108.1(2)
C35 Ru4 O6 147.5(2)
C37 Ru4 O6 109.18(18)
O8 Ru4 O6 82.43(18)
C36 Ru4 Ru3 133.51(15)
C33 Ru4 Ru3 152.96(15)
C34 Ru4 Ru3 123.02(15)
C35 Ru4 Ru3 115.47(15)
C37 Ru4 Ru3 168.04(14)
O8 Ru4 Ru3 76.85(11)
O6 Ru4 Ru3 75.92(11)
N2 Ru1 N3 83.3(2)
N2 Ru1 O1 171.70(19)
N3 Ru1 O1 94.3(2)
N2 Ru1 O3 93.2(2)
N3 Ru1 O3 171.73(19)
O1 Ru1 O3 88.06(19)
N2 Ru1 N1 83.1(2)
N3 Ru1 N1 83.2(2)
O1 Ru1 N1 88.73(19)
O3 Ru1 N1 88.91(19)
N2 Ru1 Ru2 107.43(14)
N3 Ru1 Ru2 107.52(16)
O1 Ru1 Ru2 80.87(12)
O3 Ru1 Ru2 80.66(11)
N1 Ru1 Ru2 165.47(14)
C13 Ru2 C14 39.8(2)
C13 Ru2 C16 66.4(2)
C14 Ru2 C16 66.2(2)
C13 Ru2 C15 66.7(2)
C14 Ru2 C15 39.4(2)
C16 Ru2 C15 39.6(2)
C13 Ru2 C12 39.7(2)
C14 Ru2 C12 66.2(2)
C16 Ru2 C12 39.1(2)
C15 Ru2 C12 66.2(2)
C13 Ru2 O2 95.9(2)
C14 Ru2 O2 131.3(2)
C16 Ru2 O2 123.08(19)
C15 Ru2 O2 158.57(18)
C12 Ru2 O2 92.51(19)
C13 Ru2 O4 151.1(2)
C14 Ru2 O4 146.0(2)
C16 Ru2 O4 90.58(19)
C15 Ru2 O4 107.1(2)
C12 Ru2 O4 111.43(19)
O2 Ru2 O4 81.81(17)
C13 Ru2 Ru1 131.93(18)
C14 Ru2 Ru1 114.94(17)
C16 Ru2 Ru1 154.97(15)
C15 Ru2 Ru1 124.39(15)
C12 Ru2 Ru1 165.97(15)
O2 Ru2 Ru1 76.32(11)
O4 Ru2 Ru1 75.81(10)
N6 Ru3 O7 172.1(2)
N6 Ru3 O5 93.4(3)
O7 Ru3 O5 87.8(2)
N6 Ru3 N5 83.9(3)
O7 Ru3 N5 93.9(2)
O5 Ru3 N5 171.8(2)
N6 Ru3 N4 83.0(2)
O7 Ru3 N4 89.3(2)
O5 Ru3 N4 88.5(2)
N5 Ru3 N4 83.5(2)
N6 Ru3 Ru4 107.29(17)
O7 Ru3 Ru4 80.56(12)
O5 Ru3 Ru4 80.98(12)
N5 Ru3 Ru4 107.23(16)
N4 Ru3 Ru4 165.59(14)
C9 N1 C3 109.4(6)
C9 N1 C8 110.5(7)
C3 N1 C8 110.9(7)
C9 N1 Ru1 114.1(4)
C3 N1 Ru1 106.1(4)
C8 N1 Ru1 105.6(5)
C4B N2 C5 80.2(10)
C4B N2 C10 117.6(8)
C5 N2 C10 114.3(8)
C4B N2 C4 30.9(7)
C5 N2 C4 110.9(9)
C10 N2 C4 100.0(7)
C4B N2 C5B 107.0(10)
C5 N2 C5B 27.0(7)
C10 N2 C5B 103.6(8)
C4 N2 C5B 137.8(9)
C4B N2 Ru1 112.6(8)
C5 N2 Ru1 115.5(7)
C10 N2 Ru1 112.9(4)
C4 N2 Ru1 101.1(6)
C5B N2 Ru1 101.1(7)
C11 N3 C6 109.2(6)
C11 N3 C7 117.8(8)
C6 N3 C7 100.3(9)
C11 N3 C7B 97.7(9)
C6 N3 C7B 125.8(10)
C7 N3 C7B 26.8(7)
C11 N3 Ru1 112.3(4)
C6 N3 Ru1 107.2(5)
C7 N3 Ru1 108.9(6)
C7B N3 Ru1 104.3(7)
C30 N4 C24 110.4(7)
C30 N4 C29 109.9(7)
C24 N4 C29 111.6(7)
C30 N4 Ru3 113.2(4)
C24 N4 Ru3 107.6(5)
C29 N4 Ru3 104.0(4)
C26B N5 C31 109.4(7)
C26B N5 C25 83.3(14)
C31 N5 C25 124.4(13)
C26B N5 C25B 112.7(8)
C31 N5 C25B 100.5(7)
C25 N5 C25B 32.1(11)
C26B N5 C26 24.4(7)
C31 N5 C26 110.3(7)
C25 N5 C26 101.8(14)
C25B N5 C26 133.6(9)
C26B N5 Ru3 116.1(7)
C31 N5 Ru3 113.7(4)
C25 N5 Ru3 106.8(12)
C25B N5 Ru3 103.2(5)
C26 N5 Ru3 95.2(7)
C27 N6 C32 105.2(14)
C27 N6 C28B 83.7(14)
C32 N6 C28B 117.7(8)
C27 N6 C27B 27.2(13)
C32 N6 C27B 110.2(7)
C28B N6 C27B 103.9(8)
C27 N6 C28 108.7(16)
C32 N6 C28 93.2(10)
C28B N6 C28 30.8(8)
C27B N6 C28 133.0(11)
C27 N6 Ru3 124.5(15)
C32 N6 Ru3 113.3(5)
C28B N6 Ru3 109.9(6)
C27B N6 Ru3 99.9(6)
C28 N6 Ru3 107.4(9)
C1 O1 Ru1 125.7(4)
C1 O2 Ru2 128.2(4)
C2 O3 Ru1 125.0(4)
C2 O4 Ru2 129.0(4)
C22 O5 Ru3 125.1(4)
C22 O6 Ru4 128.8(4)
C23 O7 Ru3 126.1(4)
C23 O8 Ru4 127.4(4)
O2 C1 O1 128.4(5)
O4 C2 O3 128.3(6)
O6 C22 O5 128.7(6)
O8 C23 O7 129.0(5)
C4 C3 C4B 33.9(7)
C4 C3 N1 118.4(8)
C4B C3 N1 116.6(8)
C3 C4 N2 109.7(9)
N2 C5 C6 109.2(10)
C8 C7 N3 116.6(11)
N2 C4B C3 115.5(12)
C6 C5B N2 114.4(13)
C8 C7B N3 112.4(13)
C5B C6 N3 122.6(11)
C5B C6 C5 28.0(10)
N3 C6 C5 114.0(8)
C7 C8 C7B 30.1(9)
C7 C8 N1 115.6(9)
C7B C8 N1 120.4(10)
C16 C12 C13 107.7(5)
C16 C12 C17 127.5(5)
C13 C12 C17 124.8(5)
C16 C12 Ru2 69.6(3)
C13 C12 Ru2 68.9(3)
C17 C12 Ru2 126.2(4)
C14 C13 C12 107.7(5)
C14 C13 C18 126.6(6)
C12 C13 C18 125.5(5)
C14 C13 Ru2 70.4(3)
C12 C13 Ru2 71.4(3)
C18 C13 Ru2 127.5(5)
C15 C14 C13 108.3(5)
C15 C14 C19 127.0(6)
C13 C14 C19 124.4(6)
C15 C14 Ru2 70.5(3)
C13 C14 Ru2 69.8(3)
C19 C14 Ru2 130.7(5)
C14 C15 C16 107.5(5)
C14 C15 C20 125.6(6)
C16 C15 C20 126.4(6)
C14 C15 Ru2 70.1(3)
C16 C15 Ru2 70.1(3)
C20 C15 Ru2 131.4(4)
C12 C16 C15 108.8(5)
C12 C16 C21 125.9(5)
C15 C16 C21 125.3(5)
C12 C16 Ru2 71.3(3)
C15 C16 Ru2 70.3(3)
C21 C16 Ru2 124.8(4)
C25 C24 N4 115.9(14)
C25 C24 C25B 34.3(13)
N4 C24 C25B 115.2(7)
C24 C25 N5 122(2)
C27 C26 N5 121.0(16)
N6 C27 C26 107(2)
C29 C28 N6 107.1(14)
C24 C25B N5 106.1(8)
N5 C26B C27B 107.4(10)
C26B C27B N6 113.7(9)
C29 C28B N6 111.6(9)
C28 C29 C28B 34.0(10)
C28 C29 N4 126.3(11)
C28B C29 N4 111.6(7)
C37 C33 C34 109.2(5)
C37 C33 C38 126.8(5)
C34 C33 C38 124.1(5)
C37 C33 Ru4 71.3(3)
C34 C33 Ru4 70.1(3)
C38 C33 Ru4 124.1(4)
C35 C34 C33 107.0(5)
C35 C34 C39 125.9(6)
C33 C34 C39 126.7(5)
C35 C34 Ru4 70.3(3)
C33 C34 Ru4 70.1(3)
C39 C34 Ru4 130.5(4)
C36 C35 C34 108.7(5)
C36 C35 C40 125.2(6)
C34 C35 C40 125.7(5)
C36 C35 Ru4 69.8(3)
C34 C35 Ru4 70.1(3)
C40 C35 Ru4 131.4(4)
C35 C36 C37 108.0(5)
C35 C36 C41 126.5(5)
C37 C36 C41 125.5(5)
C35 C36 Ru4 70.8(3)
C37 C36 Ru4 71.1(3)
C41 C36 Ru4 125.6(4)
C33 C37 C36 107.2(5)
C33 C37 C42 127.5(5)
C36 C37 C42 125.3(5)
C33 C37 Ru4 69.7(3)
C36 C37 Ru4 68.8(3)
C42 C37 Ru4 126.6(4)

loop_
_geom_bond_atom_site_label_1
_geom_bond_atom_site_label_2
_geom_bond_distance
Ru4 C36 2.112(5)
Ru4 C33 2.122(5)
Ru4 C34 2.122(5)
Ru4 C35 2.125(5)
Ru4 C37 2.142(5)
Ru4 O8 2.179(4)
Ru4 O6 2.183(4)
Ru4 Ru3 3.0877(6)
Ru1 N2 2.091(5)
Ru1 N3 2.096(5)
Ru1 O1 2.105(4)
Ru1 O3 2.128(4)
Ru1 N1 2.162(5)
Ru1 Ru2 3.0892(6)
Ru2 C13 2.112(5)
Ru2 C14 2.121(6)
Ru2 C16 2.124(5)
Ru2 C15 2.126(6)
Ru2 C12 2.146(5)
Ru2 O2 2.187(4)
Ru2 O4 2.192(4)
Ru3 N6 2.094(6)
Ru3 O7 2.096(4)
Ru3 O5 2.106(5)
Ru3 N5 2.107(6)
Ru3 N4 2.160(5)
N1 C9 1.480(8)
N1 C3 1.483(9)
N1 C8 1.499(10)
N2 C4B 1.423(17)
N2 C5 1.423(16)
N2 C10 1.472(8)
N2 C4 1.631(14)
N2 C5B 1.69(2)
N3 C11 1.486(9)
N3 C6 1.486(11)
N3 C7 1.517(16)
N3 C7B 1.58(2)
N4 C30 1.475(8)
N4 C24 1.493(10)
N4 C29 1.496(10)
N5 C26B 1.398(13)
N5 C31 1.473(9)
N5 C25 1.50(3)
N5 C25B 1.594(14)
N5 C26 1.77(2)
N6 C27 1.25(3)
N6 C32 1.471(10)
N6 C28B 1.491(13)
N6 C27B 1.627(15)
N6 C28 1.64(2)
O1 C1 1.254(7)
O2 C1 1.233(7)
O3 C2 1.240(7)
O4 C2 1.228(7)
O5 C22 1.248(8)
O6 C22 1.230(7)
O7 C23 1.255(7)
O8 C23 1.237(7)
C3 C4 1.367(15)
C3 C4B 1.481(19)
C5 C6 1.598(18)
C7 C8 1.385(17)
C5B C6 1.223(19)
C7B C8 1.39(2)
C12 C16 1.428(8)
C12 C13 1.445(8)
C12 C17 1.495(7)
C13 C14 1.442(8)
C13 C18 1.503(8)
C14 C15 1.433(9)
C14 C19 1.503(9)
C15 C16 1.441(8)
C15 C20 1.512(8)
C16 C21 1.507(8)
C24 C25 1.34(3)
C24 C25B 1.517(15)
C26 C27 1.45(3)
C28 C29 1.40(2)
C26B C27B 1.523(17)
C28B C29 1.472(15)
C33 C37 1.423(7)
C33 C34 1.446(8)
C33 C38 1.508(8)
C34 C35 1.440(8)
C34 C39 1.506(7)
C35 C36 1.427(8)
C35 C40 1.492(8)
C36 C37 1.458(7)
C36 C41 1.487(7)
C37 C42 1.495(7)

loop_
_geom_torsion_atom_site_label_1
_geom_torsion_atom_site_label_2
_geom_torsion_atom_site_label_3
_geom_torsion_atom_site_label_4
_geom_torsion
N2 Ru1 Ru2 C13 -92.1(3)
N3 Ru1 Ru2 C13 -3.8(3)
O1 Ru1 Ru2 C13 87.9(3)
O3 Ru1 Ru2 C13 177.4(3)
N1 Ru1 Ru2 C13 132.8(7)
N2 Ru1 Ru2 C14 -48.2(3)
N3 Ru1 Ru2 C14 40.1(3)
O1 Ru1 Ru2 C14 131.8(2)
O3 Ru1 Ru2 C14 -138.7(2)
N1 Ru1 Ru2 C14 176.7(7)
N2 Ru1 Ru2 C16 38.6(4)
N3 Ru1 Ru2 C16 126.9(4)
O1 Ru1 Ru2 C16 -141.4(4)
O3 Ru1 Ru2 C16 -51.9(4)
N1 Ru1 Ru2 C16 -96.6(8)
N2 Ru1 Ru2 C15 -3.7(3)
N3 Ru1 Ru2 C15 84.6(3)
O1 Ru1 Ru2 C15 176.3(2)
O3 Ru1 Ru2 C15 -94.2(2)
N1 Ru1 Ru2 C15 -138.9(7)
N2 Ru1 Ru2 C12 -139.7(7)
N3 Ru1 Ru2 C12 -51.4(7)
O1 Ru1 Ru2 C12 40.3(7)
O3 Ru1 Ru2 C12 129.8(7)
N1 Ru1 Ru2 C12 85.1(9)
N2 Ru1 Ru2 O2 -177.7(2)
N3 Ru1 Ru2 O2 -89.4(2)
O1 Ru1 Ru2 O2 2.29(18)
O3 Ru1 Ru2 O2 91.81(19)
N1 Ru1 Ru2 O2 47.1(6)
N2 Ru1 Ru2 O4 97.4(2)
N3 Ru1 Ru2 O4 -174.2(2)
O1 Ru1 Ru2 O4 -82.56(19)
O3 Ru1 Ru2 O4 6.96(18)
N1 Ru1 Ru2 O4 -37.7(6)
C36 Ru4 Ru3 N6 95.4(3)
C33 Ru4 Ru3 N6 -35.0(4)
C34 Ru4 Ru3 N6 7.2(3)
C35 Ru4 Ru3 N6 52.1(3)
C37 Ru4 Ru3 N6 147.8(7)
O8 Ru4 Ru3 N6 179.2(3)
O6 Ru4 Ru3 N6 -95.4(3)
C36 Ru4 Ru3 O7 -84.7(3)
C33 Ru4 Ru3 O7 145.0(4)
C34 Ru4 Ru3 O7 -172.9(2)
C35 Ru4 Ru3 O7 -127.9(2)
C37 Ru4 Ru3 O7 -32.2(7)
O8 Ru4 Ru3 O7 -0.81(19)
O6 Ru4 Ru3 O7 84.5(2)
C36 Ru4 Ru3 O5 -173.9(3)
C33 Ru4 Ru3 O5 55.8(4)
C34 Ru4 Ru3 O5 97.9(2)
C35 Ru4 Ru3 O5 142.9(2)
C37 Ru4 Ru3 O5 -121.4(7)
O8 Ru4 Ru3 O5 -90.0(2)
O6 Ru4 Ru3 O5 -4.7(2)
C36 Ru4 Ru3 N5 6.4(3)
C33 Ru4 Ru3 N5 -123.9(4)
C34 Ru4 Ru3 N5 -81.7(3)
C35 Ru4 Ru3 N5 -36.8(3)
C37 Ru4 Ru3 N5 58.9(7)
O8 Ru4 Ru3 N5 90.3(2)
O6 Ru4 Ru3 N5 175.7(2)
C36 Ru4 Ru3 N4 -130.4(8)
C33 Ru4 Ru3 N4 99.3(9)
C34 Ru4 Ru3 N4 141.5(8)
C35 Ru4 Ru3 N4 -173.6(8)
C37 Ru4 Ru3 N4 -77.9(10)
O8 Ru4 Ru3 N4 -46.5(8)
O6 Ru4 Ru3 N4 38.9(8)
N2 Ru1 N1 C9 -135.8(6)
N3 Ru1 N1 C9 140.2(6)
O1 Ru1 N1 C9 45.7(6)
O3 Ru1 N1 C9 -42.4(6)
Ru2 Ru1 N1 C9 1.5(10)
N2 Ru1 N1 C3 -15.2(5)
N3 Ru1 N1 C3 -99.2(5)
O1 Ru1 N1 C3 166.3(5)
O3 Ru1 N1 C3 78.2(5)
Ru2 Ru1 N1 C3 122.1(6)
N2 Ru1 N1 C8 102.6(6)
N3 Ru1 N1 C8 18.6(6)
O1 Ru1 N1 C8 -75.9(6)
O3 Ru1 N1 C8 -164.0(6)
Ru2 Ru1 N1 C8 -120.0(7)
N3 Ru1 N2 C4B 86.6(9)
O1 Ru1 N2 C4B 13(2)
O3 Ru1 N2 C4B -85.8(9)
N1 Ru1 N2 C4B 2.7(9)
Ru2 Ru1 N2 C4B -167.1(9)
N3 Ru1 N2 C5 -3.1(9)
O1 Ru1 N2 C5 -76.8(18)
O3 Ru1 N2 C5 -175.6(9)
N1 Ru1 N2 C5 -87.1(9)
Ru2 Ru1 N2 C5 103.2(8)
N3 Ru1 N2 C10 -137.3(5)
O1 Ru1 N2 C10 149.0(14)
O3 Ru1 N2 C10 50.3(5)
N1 Ru1 N2 C10 138.8(5)
Ru2 Ru1 N2 C10 -31.0(5)
N3 Ru1 N2 C4 116.7(6)
O1 Ru1 N2 C4 43.0(18)
O3 Ru1 N2 C4 -55.8(6)
N1 Ru1 N2 C4 32.7(6)
Ru2 Ru1 N2 C4 -137.0(6)
N3 Ru1 N2 C5B -27.2(7)
O1 Ru1 N2 C5B -100.9(17)
O3 Ru1 N2 C5B 160.3(7)
N1 Ru1 N2 C5B -111.1(7)
Ru2 Ru1 N2 C5B 79.1(7)
N2 Ru1 N3 C11 140.8(6)
O1 Ru1 N3 C11 -47.1(6)
O3 Ru1 N3 C11 -153.7(13)
N1 Ru1 N3 C11 -135.3(6)
Ru2 Ru1 N3 C11 34.6(6)
N2 Ru1 N3 C6 20.9(5)
O1 Ru1 N3 C6 -167.1(5)
O3 Ru1 N3 C6 86.4(16)
N1 Ru1 N3 C6 104.7(6)
Ru2 Ru1 N3 C6 -85.3(5)
N2 Ru1 N3 C7 -86.8(8)
O1 Ru1 N3 C7 85.2(8)
O3 Ru1 N3 C7 -21.3(19)
N1 Ru1 N3 C7 -3.0(8)
Ru2 Ru1 N3 C7 167.0(8)
N2 Ru1 N3 C7B -114.4(9)
O1 Ru1 N3 C7B 57.6(9)
O3 Ru1 N3 C7B -48.9(19)
N1 Ru1 N3 C7B -30.6(9)
Ru2 Ru1 N3 C7B 139.4(9)
N6 Ru3 N4 C30 142.1(7)
O7 Ru3 N4 C30 -39.3(7)
O5 Ru3 N4 C30 48.5(7)
N5 Ru3 N4 C30 -133.3(7)
Ru4 Ru3 N4 C30 5.6(13)
N6 Ru3 N4 C24 -95.8(6)
O7 Ru3 N4 C24 82.9(5)
O5 Ru3 N4 C24 170.7(5)
N5 Ru3 N4 C24 -11.1(5)
Ru4 Ru3 N4 C24 127.8(7)
N6 Ru3 N4 C29 22.8(5)
O7 Ru3 N4 C29 -158.6(5)
O5 Ru3 N4 C29 -70.8(5)
N5 Ru3 N4 C29 107.4(5)
Ru4 Ru3 N4 C29 -113.7(8)
N6 Ru3 N5 C26B -6.0(7)
O7 Ru3 N5 C26B -178.4(7)
O5 Ru3 N5 C26B -77.2(19)
N4 Ru3 N5 C26B -89.6(7)
Ru4 Ru3 N5 C26B 100.2(7)
N6 Ru3 N5 C31 -134.3(6)
O7 Ru3 N5 C31 53.3(6)
O5 Ru3 N5 C31 154.5(15)
N4 Ru3 N5 C31 142.1(6)
Ru4 Ru3 N5 C31 -28.0(6)
N6 Ru3 N5 C25 84.7(14)
O7 Ru3 N5 C25 -87.7(14)
O5 Ru3 N5 C25 13(2)
N4 Ru3 N5 C25 1.1(14)
Ru4 Ru3 N5 C25 -169.1(14)
N6 Ru3 N5 C25B 117.8(6)
O7 Ru3 N5 C25B -54.6(6)
O5 Ru3 N5 C25B 47(2)
N4 Ru3 N5 C25B 34.2(6)
Ru4 Ru3 N5 C25B -135.9(6)
N6 Ru3 N5 C26 -19.3(6)
O7 Ru3 N5 C26 168.2(6)
O5 Ru3 N5 C26 -90.6(18)
N4 Ru3 N5 C26 -102.9(6)
Ru4 Ru3 N5 C26 86.9(6)
O7 Ru3 N6 C27 87(2)
O5 Ru3 N6 C27 -174.6(17)
N5 Ru3 N6 C27 13.2(17)
N4 Ru3 N6 C27 97.3(17)
Ru4 Ru3 N6 C27 -93.0(17)
O7 Ru3 N6 C32 -142.7(17)
O5 Ru3 N6 C32 -44.7(6)
N5 Ru3 N6 C32 143.1(6)
N4 Ru3 N6 C32 -132.8(6)
Ru4 Ru3 N6 C32 36.9(6)
O7 Ru3 N6 C28B -9(2)
O5 Ru3 N6 C28B 89.3(8)
N5 Ru3 N6 C28B -82.9(8)
N4 Ru3 N6 C28B 1.2(7)
Ru4 Ru3 N6 C28B 170.9(7)
O7 Ru3 N6 C27B 100.1(19)
O5 Ru3 N6 C27B -161.9(5)
N5 Ru3 N6 C27B 25.9(5)
N4 Ru3 N6 C27B 110.1(6)
Ru4 Ru3 N6 C27B -80.3(5)
O7 Ru3 N6 C28 -41(2)
O5 Ru3 N6 C28 56.8(10)
N5 Ru3 N6 C28 -115.4(10)
N4 Ru3 N6 C28 -31.2(10)
Ru4 Ru3 N6 C28 138.4(10)
N2 Ru1 O1 C1 180(34)
N3 Ru1 O1 C1 106.9(6)
O3 Ru1 O1 C1 -81.1(5)
N1 Ru1 O1 C1 -170.0(6)
Ru2 Ru1 O1 C1 -0.2(5)
C13 Ru2 O2 C1 -137.8(6)
C14 Ru2 O2 C1 -117.4(6)
C16 Ru2 O2 C1 156.6(5)
C15 Ru2 O2 C1 -172.3(6)
C12 Ru2 O2 C1 -177.4(6)
O4 Ru2 O2 C1 71.3(5)
Ru1 Ru2 O2 C1 -6.0(5)
N2 Ru1 O3 C2 -117.8(5)
N3 Ru1 O3 C2 177.3(14)
O1 Ru1 O3 C2 70.4(5)
N1 Ru1 O3 C2 159.2(5)
Ru2 Ru1 O3 C2 -10.7(5)
C13 Ru2 O4 C2 -173.3(5)
C14 Ru2 O4 C2 105.7(6)
C16 Ru2 O4 C2 150.7(6)
C15 Ru2 O4 C2 114.1(5)
C12 Ru2 O4 C2 -175.4(5)
O2 Ru2 O4 C2 -85.9(5)
Ru1 Ru2 O4 C2 -8.0(5)
N6 Ru3 O5 C22 114.8(6)
O7 Ru3 O5 C22 -73.0(6)
N5 Ru3 O5 C22 -174.6(15)
N4 Ru3 O5 C22 -162.3(6)
Ru4 Ru3 O5 C22 7.8(6)
C36 Ru4 O6 C22 169.2(5)
C33 Ru4 O6 C22 -152.2(6)
C34 Ru4 O6 C22 -116.1(6)
C35 Ru4 O6 C22 -111.0(6)
C37 Ru4 O6 C22 173.2(6)
O8 Ru4 O6 C22 82.8(6)
Ru3 Ru4 O6 C22 4.5(6)
N6 Ru3 O7 C23 178.6(18)
O5 Ru3 O7 C23 80.1(6)
N5 Ru3 O7 C23 -107.9(6)
N4 Ru3 O7 C23 168.7(6)
Ru4 Ru3 O7 C23 -1.1(5)
C36 Ru4 O8 C23 136.9(6)
C33 Ru4 O8 C23 -158.6(5)
C34 Ru4 O8 C23 164.5(6)
C35 Ru4 O8 C23 115.5(6)
C37 Ru4 O8 C23 177.1(6)
O6 Ru4 O8 C23 -74.0(6)
Ru3 Ru4 O8 C23 3.3(5)
Ru2 O2 C1 O1 8.6(10)
Ru1 O1 C1 O2 -4.5(10)
Ru2 O4 C2 O3 2.8(10)
Ru1 O3 C2 O4 9.0(10)
Ru4 O6 C22 O5 -0.2(12)
Ru3 O5 C22 O6 -7.6(12)
Ru4 O8 C23 O7 -5.7(11)
Ru3 O7 C23 O8 4.3(11)
C9 N1 C3 C4 111.5(10)
C8 N1 C3 C4 -126.3(11)
Ru1 N1 C3 C4 -12.0(11)
C9 N1 C3 C4B 149.9(11)
C8 N1 C3 C4B -87.9(12)
Ru1 N1 C3 C4B 26.3(12)
C4B C3 C4 N2 -54.1(14)
N1 C3 C4 N2 42.1(14)
C4B N2 C4 C3 66.3(17)
C5 N2 C4 C3 73.6(12)
C10 N2 C4 C3 -165.4(9)
C5B N2 C4 C3 71.2(16)
Ru1 N2 C4 C3 -49.4(11)
C4B N2 C5 C6 -125.0(13)
C10 N2 C5 C6 119.0(10)
C4 N2 C5 C6 -128.8(11)
C5B N2 C5 C6 47.5(18)
Ru1 N2 C5 C6 -14.5(14)
C11 N3 C7 C8 113.7(13)
C6 N3 C7 C8 -128.1(13)
C7B N3 C7 C8 69(2)
Ru1 N3 C7 C8 -15.7(16)
C5 N2 C4B C3 125.0(15)
C10 N2 C4B C3 -122.6(12)
C4 N2 C4B C3 -61.9(17)
C5B N2 C4B C3 121.5(14)
Ru1 N2 C4B C3 11.3(16)
C4 C3 C4B N2 75.6(18)
N1 C3 C4B N2 -26.5(18)
C4B N2 C5B C6 -83.6(17)
C5 N2 C5B C6 -91(2)
C10 N2 C5B C6 151.5(14)
C4 N2 C5B C6 -86.2(19)
Ru1 N2 C5B C6 34.4(16)
C11 N3 C7B C8 155.1(14)
C6 N3 C7B C8 -84.5(16)
C7 N3 C7B C8 -64(2)
Ru1 N3 C7B C8 39.6(16)
N2 C5B C6 N3 -21(2)
N2 C5B C6 C5 59(2)
C11 N3 C6 C5B -126.7(15)
C7 N3 C6 C5B 108.8(17)
C7B N3 C6 C5B 118.1(18)
Ru1 N3 C6 C5B -4.8(17)
C11 N3 C6 C5 -157.1(9)
C7 N3 C6 C5 78.5(12)
C7B N3 C6 C5 87.7(14)
Ru1 N3 C6 C5 -35.2(11)
N2 C5 C6 C5B -81(2)
N2 C5 C6 N3 33.6(15)
N3 C7 C8 C7B -72(2)
N3 C7 C8 N1 34.6(19)
N3 C7B C8 C7 62(2)
N3 C7B C8 N1 -27(2)
C9 N1 C8 C7 -157.7(11)
C3 N1 C8 C7 80.7(13)
Ru1 N1 C8 C7 -33.8(13)
C9 N1 C8 C7B -123.9(14)
C3 N1 C8 C7B 114.6(15)
Ru1 N1 C8 C7B 0.0(16)
C13 Ru2 C12 C16 119.4(5)
C14 Ru2 C12 C16 80.9(4)
C15 Ru2 C12 C16 37.7(3)
O2 Ru2 C12 C16 -144.4(3)
O4 Ru2 C12 C16 -62.2(4)
Ru1 Ru2 C12 C16 178.8(5)
C14 Ru2 C12 C13 -38.4(4)
C16 Ru2 C12 C13 -119.4(5)
C15 Ru2 C12 C13 -81.7(4)
O2 Ru2 C12 C13 96.2(3)
O4 Ru2 C12 C13 178.4(3)
Ru1 Ru2 C12 C13 59.5(8)
C13 Ru2 C12 C17 -118.4(7)
C14 Ru2 C12 C17 -156.8(6)
C16 Ru2 C12 C17 122.2(7)
C15 Ru2 C12 C17 159.9(6)
O2 Ru2 C12 C17 -22.2(5)
O4 Ru2 C12 C17 60.0(5)
Ru1 Ru2 C12 C17 -58.9(9)
C16 C12 C13 C14 2.4(6)
C17 C12 C13 C14 -178.4(5)
Ru2 C12 C13 C14 61.4(4)
C16 C12 C13 C18 177.6(6)
C17 C12 C13 C18 -3.2(9)
Ru2 C12 C13 C18 -123.3(6)
C16 C12 C13 Ru2 -59.0(4)
C17 C12 C13 Ru2 120.2(5)
C16 Ru2 C13 C14 -80.6(4)
C15 Ru2 C13 C14 -37.2(4)
C12 Ru2 C13 C14 -117.4(5)
O2 Ru2 C13 C14 155.8(4)
O4 Ru2 C13 C14 -120.4(5)
Ru1 Ru2 C13 C14 78.9(4)
C14 Ru2 C13 C12 117.4(5)
C16 Ru2 C13 C12 36.8(3)
C15 Ru2 C13 C12 80.2(4)
O2 Ru2 C13 C12 -86.8(3)
O4 Ru2 C13 C12 -3.1(6)
Ru1 Ru2 C13 C12 -163.7(2)
C14 Ru2 C13 C18 -121.7(7)
C16 Ru2 C13 C18 157.8(6)
C15 Ru2 C13 C18 -158.9(6)
C12 Ru2 C13 C18 120.9(7)
O2 Ru2 C13 C18 34.1(6)
O4 Ru2 C13 C18 117.9(6)
Ru1 Ru2 C13 C18 -42.8(7)
C12 C13 C14 C15 -1.9(7)
C18 C13 C14 C15 -177.1(6)
Ru2 C13 C14 C15 60.2(4)
C12 C13 C14 C19 171.8(6)
C18 C13 C14 C19 -3.4(10)
Ru2 C13 C14 C19 -126.1(6)
C12 C13 C14 Ru2 -62.1(4)
C18 C13 C14 Ru2 122.7(6)
C13 Ru2 C14 C15 -119.1(5)
C16 Ru2 C14 C15 -38.0(3)
C12 Ru2 C14 C15 -80.8(4)
O2 Ru2 C14 C15 -151.9(3)
O4 Ru2 C14 C15 12.7(5)
Ru1 Ru2 C14 C15 114.5(3)
C16 Ru2 C14 C13 81.1(4)
C15 Ru2 C14 C13 119.1(5)
C12 Ru2 C14 C13 38.3(4)
O2 Ru2 C14 C13 -32.8(5)
O4 Ru2 C14 C13 131.8(4)
Ru1 Ru2 C14 C13 -126.4(3)
C13 Ru2 C14 C19 118.4(8)
C16 Ru2 C14 C19 -160.4(7)
C15 Ru2 C14 C19 -122.5(8)
C12 Ru2 C14 C19 156.7(8)
O2 Ru2 C14 C19 85.6(7)
O4 Ru2 C14 C19 -109.8(7)
Ru1 Ru2 C14 C19 -7.9(7)
C13 C14 C15 C16 0.7(6)
C19 C14 C15 C16 -172.8(6)
Ru2 C14 C15 C16 60.4(4)
C13 C14 C15 C20 173.0(5)
C19 C14 C15 C20 -0.5(10)
Ru2 C14 C15 C20 -127.3(6)
C13 C14 C15 Ru2 -59.7(4)
C19 C14 C15 Ru2 126.8(6)
C13 Ru2 C15 C14 37.6(3)
C16 Ru2 C15 C14 118.1(5)
C12 Ru2 C15 C14 81.0(4)
O2 Ru2 C15 C14 75.3(7)
O4 Ru2 C15 C14 -172.6(3)
Ru1 Ru2 C15 C14 -88.4(3)
C13 Ru2 C15 C16 -80.6(4)
C14 Ru2 C15 C16 -118.1(5)
C12 Ru2 C15 C16 -37.1(3)
O2 Ru2 C15 C16 -42.8(7)
O4 Ru2 C15 C16 69.3(3)
Ru1 Ru2 C15 C16 153.5(3)
C13 Ru2 C15 C20 157.9(7)
C14 Ru2 C15 C20 120.4(8)
C16 Ru2 C15 C20 -121.5(8)
C12 Ru2 C15 C20 -158.6(7)
O2 Ru2 C15 C20 -164.3(6)
O4 Ru2 C15 C20 -52.2(7)
Ru1 Ru2 C15 C20 32.0(7)
C13 C12 C16 C15 -2.0(6)
C17 C12 C16 C15 178.8(5)
Ru2 C12 C16 C15 -60.6(4)
C13 C12 C16 C21 178.4(5)
C17 C12 C16 C21 -0.7(9)
Ru2 C12 C16 C21 119.9(6)
C13 C12 C16 Ru2 58.6(4)
C17 C12 C16 Ru2 -120.6(6)
C14 C15 C16 C12 0.8(6)
C20 C15 C16 C12 -171.4(5)
Ru2 C15 C16 C12 61.2(4)
C14 C15 C16 C21 -179.6(5)
C20 C15 C16 C21 8.2(9)
Ru2 C15 C16 C21 -119.2(6)
C14 C15 C16 Ru2 -60.4(4)
C20 C15 C16 Ru2 127.4(6)
C13 Ru2 C16 C12 -37.4(3)
C14 Ru2 C16 C12 -81.1(4)
C15 Ru2 C16 C12 -118.8(5)
O2 Ru2 C16 C12 44.0(4)
O4 Ru2 C16 C12 124.6(3)
Ru1 Ru2 C16 C12 -179.3(3)
C13 Ru2 C16 C15 81.5(4)
C14 Ru2 C16 C15 37.8(3)
C12 Ru2 C16 C15 118.8(5)
O2 Ru2 C16 C15 162.8(3)
O4 Ru2 C16 C15 -116.6(3)
Ru1 Ru2 C16 C15 -60.5(5)
C13 Ru2 C16 C21 -158.6(6)
C14 Ru2 C16 C21 157.7(6)
C15 Ru2 C16 C21 119.9(6)
C12 Ru2 C16 C21 -121.3(6)
O2 Ru2 C16 C21 -77.3(5)
O4 Ru2 C16 C21 3.3(5)
Ru1 Ru2 C16 C21 59.4(7)
C30 N4 C24 C25 144.7(18)
C29 N4 C24 C25 -92.8(18)
Ru3 N4 C24 C25 20.8(18)
C30 N4 C24 C25B 106.5(9)
C29 N4 C24 C25B -130.9(9)
Ru3 N4 C24 C25B -17.4(10)
N4 C24 C25 N5 -23(3)
C25B C24 C25 N5 75(3)
C26B N5 C25 C24 127(3)
C31 N5 C25 C24 -124(2)
C25B N5 C25 C24 -77(3)
C26 N5 C25 C24 111(3)
Ru3 N5 C25 C24 12(3)
C26B N5 C26 C27 -118(3)
C31 N5 C26 C27 150.1(18)
C25 N5 C26 C27 -76(2)
C25B N5 C26 C27 -82(2)
Ru3 N5 C26 C27 32.4(19)
C32 N6 C27 C26 -129.2(17)
C28B N6 C27 C26 114(2)
C27B N6 C27 C26 -24(2)
C28 N6 C27 C26 132(2)
Ru3 N6 C27 C26 4(3)
N5 C26 C27 N6 -26(3)
C27 N6 C28 C29 -104.0(19)
C32 N6 C28 C29 148.8(15)
C28B N6 C28 C29 -66.7(19)
C27B N6 C28 C29 -89.5(18)
Ru3 N6 C28 C29 33.1(18)
C25 C24 C25B N5 -53(2)
N4 C24 C25B N5 46.9(12)
C26B N5 C25B C24 74.5(11)
C31 N5 C25B C24 -169.1(8)
C25 N5 C25B C24 49(2)
C26 N5 C25B C24 59.2(14)
Ru3 N5 C25B C24 -51.5(9)
C31 N5 C26B C27B 111.6(9)
C25 N5 C26B C27B -124.2(15)
C25B N5 C26B C27B -137.4(10)
C26 N5 C26B C27B 15.0(17)
Ru3 N5 C26B C27B -18.7(11)
N5 C26B C27B N6 44.3(13)
C27 N6 C27B C26B 110(3)
C32 N6 C27B C26B -165.8(9)
C28B N6 C27B C26B 67.3(11)
C28 N6 C27B C26B 79.1(17)
Ru3 N6 C27B C26B -46.2(10)
C27 N6 C28B C29 -151.0(16)
C32 N6 C28B C29 105.2(11)
C27B N6 C28B C29 -132.7(10)
C28 N6 C28B C29 64.3(19)
Ru3 N6 C28B C29 -26.5(12)
N6 C28 C29 C28B 58.5(17)
N6 C28 C29 N4 -16(2)
N6 C28B C29 C28 -74(2)
N6 C28B C29 N4 49.3(13)
C30 N4 C29 C28 -130.8(16)
C24 N4 C29 C28 106.4(17)
Ru3 N4 C29 C28 -9.3(17)
C30 N4 C29 C28B -166.1(9)
C24 N4 C29 C28B 71.1(10)
Ru3 N4 C29 C28B -44.6(10)
C36 Ru4 C33 C37 38.0(3)
C34 Ru4 C33 C37 119.4(5)
C35 Ru4 C33 C37 81.2(3)
O8 Ru4 C33 C37 -40.8(4)
O6 Ru4 C33 C37 -121.6(3)
Ru3 Ru4 C33 C37 -179.1(3)
C36 Ru4 C33 C34 -81.4(3)
C35 Ru4 C33 C34 -38.3(3)
C37 Ru4 C33 C34 -119.4(5)
O8 Ru4 C33 C34 -160.3(3)
O6 Ru4 C33 C34 119.0(3)
Ru3 Ru4 C33 C34 61.5(5)
C36 Ru4 C33 C38 160.3(6)
C34 Ru4 C33 C38 -118.3(6)
C35 Ru4 C33 C38 -156.6(6)
C37 Ru4 C33 C38 122.3(6)
O8 Ru4 C33 C38 81.4(5)
O6 Ru4 C33 C38 0.7(5)
Ru3 Ru4 C33 C38 -56.8(7)
C37 C33 C34 C35 0.1(6)
C38 C33 C34 C35 179.3(5)
Ru4 C33 C34 C35 61.0(4)
C37 C33 C34 C39 172.9(5)
C38 C33 C34 C39 -7.9(9)
Ru4 C33 C34 C39 -126.3(6)
C37 C33 C34 Ru4 -60.8(4)
C38 C33 C34 Ru4 118.4(5)
C36 Ru4 C34 C35 -36.8(3)
C33 Ru4 C34 C35 -117.3(4)
C37 Ru4 C34 C35 -80.7(3)
O8 Ru4 C34 C35 -67.0(7)
O6 Ru4 C34 C35 175.7(3)
Ru3 Ru4 C34 C35 91.1(3)
C36 Ru4 C34 C33 80.5(3)
C35 Ru4 C34 C33 117.3(4)
C37 Ru4 C34 C33 36.7(3)
O8 Ru4 C34 C33 50.4(7)
O6 Ru4 C34 C33 -66.9(3)
Ru3 Ru4 C34 C33 -151.5(3)
C36 Ru4 C34 C39 -157.7(7)
C33 Ru4 C34 C39 121.8(7)
C35 Ru4 C34 C39 -120.9(7)
C37 Ru4 C34 C39 158.5(7)
O8 Ru4 C34 C39 172.1(5)
O6 Ru4 C34 C39 54.9(6)
Ru3 Ru4 C34 C39 -29.8(7)
C33 C34 C35 C36 -1.5(6)
C39 C34 C35 C36 -174.3(5)
Ru4 C34 C35 C36 59.3(4)
C33 C34 C35 C40 171.9(5)
C39 C34 C35 C40 -0.9(9)
Ru4 C34 C35 C40 -127.3(6)
C33 C34 C35 Ru4 -60.8(4)
C39 C34 C35 Ru4 126.4(6)
C33 Ru4 C35 C36 -81.3(3)
C34 Ru4 C35 C36 -119.8(5)
C37 Ru4 C35 C36 -38.5(3)
O8 Ru4 C35 C36 35.0(4)
O6 Ru4 C35 C36 -127.3(4)
Ru3 Ru4 C35 C36 128.5(3)
C36 Ru4 C35 C34 119.8(5)
C33 Ru4 C35 C34 38.5(3)
C37 Ru4 C35 C34 81.2(3)
O8 Ru4 C35 C34 154.7(3)
O6 Ru4 C35 C34 -7.5(5)
Ru3 Ru4 C35 C34 -111.8(3)
C36 Ru4 C35 C40 -119.7(7)
C33 Ru4 C35 C40 159.0(7)
C34 Ru4 C35 C40 120.5(7)
C37 Ru4 C35 C40 -158.2(7)
O8 Ru4 C35 C40 -84.7(6)
O6 Ru4 C35 C40 113.0(6)
Ru3 Ru4 C35 C40 8.8(7)
C34 C35 C36 C37 2.3(6)
C40 C35 C36 C37 -171.2(5)
Ru4 C35 C36 C37 61.7(4)
C34 C35 C36 C41 179.9(5)
C40 C35 C36 C41 6.5(9)
Ru4 C35 C36 C41 -120.7(6)
C34 C35 C36 Ru4 -59.5(4)
C40 C35 C36 Ru4 127.1(6)
C33 Ru4 C36 C35 80.6(3)
C34 Ru4 C36 C35 37.1(3)
C37 Ru4 C36 C35 117.7(4)
O8 Ru4 C36 C35 -153.4(3)
O6 Ru4 C36 C35 123.5(4)
Ru3 Ru4 C36 C35 -77.1(4)
C33 Ru4 C36 C37 -37.0(3)
C34 Ru4 C36 C37 -80.6(3)
C35 Ru4 C36 C37 -117.7(4)
O8 Ru4 C36 C37 88.9(3)
O6 Ru4 C36 C37 5.9(5)
Ru3 Ru4 C36 C37 165.2(2)
C33 Ru4 C36 C41 -157.6(6)
C34 Ru4 C36 C41 158.8(6)
C35 Ru4 C36 C41 121.7(6)
C37 Ru4 C36 C41 -120.6(6)
O8 Ru4 C36 C41 -31.7(5)
O6 Ru4 C36 C41 -114.8(5)
Ru3 Ru4 C36 C41 44.6(6)
C34 C33 C37 C36 1.2(6)
C38 C33 C37 C36 -178.0(5)
Ru4 C33 C37 C36 -58.9(4)
C34 C33 C37 C42 -178.7(5)
C38 C33 C37 C42 2.1(9)
Ru4 C33 C37 C42 121.2(5)
C34 C33 C37 Ru4 60.1(4)
C38 C33 C37 Ru4 -119.1(6)
C35 C36 C37 C33 -2.1(6)
C41 C36 C37 C33 -179.8(5)
Ru4 C36 C37 C33 59.4(4)
C35 C36 C37 C42 177.8(5)
C41 C36 C37 C42 0.2(9)
Ru4 C36 C37 C42 -120.6(5)
C35 C36 C37 Ru4 -61.6(4)
C41 C36 C37 Ru4 120.8(6)
C36 Ru4 C37 C33 -118.7(4)
C34 Ru4 C37 C33 -37.5(3)
C35 Ru4 C37 C33 -80.9(3)
O8 Ru4 C37 C33 147.4(3)
O6 Ru4 C37 C33 64.5(3)
Ru3 Ru4 C37 C33 178.0(6)
C33 Ru4 C37 C36 118.7(4)
C34 Ru4 C37 C36 81.3(3)
C35 Ru4 C37 C36 37.8(3)
O8 Ru4 C37 C36 -93.8(3)
O6 Ru4 C37 C36 -176.8(3)
Ru3 Ru4 C37 C36 -63.3(8)
C36 Ru4 C37 C42 119.0(6)
C33 Ru4 C37 C42 -122.3(6)
C34 Ru4 C37 C42 -159.7(5)
C35 Ru4 C37 C42 156.8(5)
O8 Ru4 C37 C42 25.2(5)
O6 Ru4 C37 C42 -57.8(5)
Ru3 Ru4 C37 C42 55.7(10)
